data_7123890
loop_
_publ_author_name
'Chen, Weixing'
'Zhao, Yanxia'
'Xu, Wenhua'
'Su, Ji-Hu'
'Shen, Lingyi'
'Liu, Li'
'Wu, Biao'
'Yang, Xiao-Juan'

_publ_section_title
;
 Reductive linear- and cyclo-trimerization of isocyanides using an
 Al--Al-bonded compound
;
_journal_name_full 'Chemical Communications'
_journal_paper_doi 10.1039/C9CC04344F
_journal_year 2019
_chemical_formula_moiety 'C80 H115 Al2 N8 Na O2'
_chemical_formula_sum 'C84 H131 Al2 N8 Na O3'
_chemical_formula_weight 1377.91
_space_group_crystal_system monoclinic
_space_group_IT_number 14
_space_group_name_Hall '-P 2yn'
_space_group_name_H-M_alt 'P 1 21/n 1'
_symmetry_space_group_name_Hall '-P 2yn'
_symmetry_space_group_name_H-M 'P 1 21/n 1'
_atom_sites_solution_hydrogens mixed
_audit_creation_date 2019-01-22
_audit_creation_method
;
Olex2 1.2
(compiled 2016.11.07 svn.r3352 for OlexSys, GUI svn.r5261)
;
_audit_update_record
;
2019-02-15 deposited with the CCDC.    2019-07-19 downloaded from the CCDC.
;
_cell_angle_alpha 90
_cell_angle_beta 108.599(16)
_cell_angle_gamma 90
_cell_formula_units_Z 4
_cell_length_a 17.844(9)
_cell_length_b 26.227(14)
_cell_length_c 20.493(13)
_cell_measurement_reflns_used 9926
_cell_measurement_temperature 153(2)
_cell_measurement_theta_max 25.03
_cell_measurement_theta_min 2.40
_cell_volume 9090(9)
_computing_cell_refinement 'SAINT V8.38A (?, 2016)'
_computing_data_reduction 'SAINT V8.38A (?, 2016)'
_computing_molecular_graphics 'Olex2 (Dolomanov et al., 2009)'
_computing_publication_material 'Olex2 (Dolomanov et al., 2009)'
_computing_structure_refinement 'XL (Sheldrick, 2008)'
_computing_structure_solution 'SHELXT 2014/5 (Sheldrick, 2014)'
_diffrn_ambient_temperature 153.15
_diffrn_measured_fraction_theta_full 0.994
_diffrn_measured_fraction_theta_max 0.994
_diffrn_measurement_device_type 'Bruker APEX-II CCD'
_diffrn_measurement_method '\f and \w scans'
_diffrn_radiation_type MoK\a
_diffrn_radiation_wavelength 0.71073
_diffrn_reflns_av_R_equivalents 0.0822
_diffrn_reflns_av_unetI/netI 0.0604
_diffrn_reflns_Laue_measured_fraction_full 0.994
_diffrn_reflns_Laue_measured_fraction_max 0.994
_diffrn_reflns_limit_h_max 21
_diffrn_reflns_limit_h_min -21
_diffrn_reflns_limit_k_max 31
_diffrn_reflns_limit_k_min -31
_diffrn_reflns_limit_l_max 23
_diffrn_reflns_limit_l_min -24
_diffrn_reflns_number 112677
_diffrn_reflns_point_group_measured_fraction_full 0.994
_diffrn_reflns_point_group_measured_fraction_max 0.994
_diffrn_reflns_theta_full 25.042
_diffrn_reflns_theta_max 25.042
_diffrn_reflns_theta_min 2.236
_diffrn_standards_number 0
_exptl_absorpt_coefficient_mu 0.083
_exptl_absorpt_correction_T_max 0.7452
_exptl_absorpt_correction_T_min 0.4817
_exptl_absorpt_correction_type multi-scan
_exptl_absorpt_process_details
;
SADABS-2016/2 (Bruker,2016/2) was used for absorption correction.
wR2(int) was 0.1398 before and 0.0603 after correction.
The Ratio of minimum to maximum transmission is 0.6464.
The \l/2 correction factor is Not present.
;
_exptl_crystal_colour yellow
_exptl_crystal_density_diffrn 1.007
_exptl_crystal_density_meas ?
_exptl_crystal_density_method none
_exptl_crystal_description block
_exptl_crystal_F_000 3008
_exptl_crystal_size_max 0.25
_exptl_crystal_size_mid 0.25
_exptl_crystal_size_min 0.2
_exptl_transmission_factor_max 0.7452
_exptl_transmission_factor_min 0.4817
_refine_diff_density_max 0.353
_refine_diff_density_min -0.204
_refine_diff_density_rms 0.038
_refine_ls_extinction_method none
_refine_ls_goodness_of_fit_ref 1.103
_refine_ls_hydrogen_treatment mixed
_refine_ls_matrix_type full
_refine_ls_number_parameters 887
_refine_ls_number_reflns 15994
_refine_ls_number_restraints 24
_refine_ls_restrained_S_all 1.102
_refine_ls_R_factor_all 0.1307
_refine_ls_R_factor_gt 0.0619
_refine_ls_shift/su_max 0.002
_refine_ls_shift/su_mean 0.000
_refine_ls_structure_factor_coef Fsqd
_refine_ls_weighting_details 'w=1/[\s^2^(Fo^2^)+(0.0429P)^2^+4.0781P] where P=(Fo^2^+2Fc^2^)/3'
_refine_ls_weighting_scheme calc
_refine_ls_wR_factor_gt 0.1358
_refine_ls_wR_factor_ref 0.1626
_reflns_Friedel_coverage 0.000
_reflns_number_gt 8520
_reflns_number_total 15994
_reflns_threshold_expression 'I > 2\s(I)'
_cod_data_source_file c9cc04344f6.cif
_cod_data_source_block 7
_cod_depositor_comments
;
The following automatic conversions were performed:

'_exptl_crystal_density_meas' value 'none' was changed to '?' - the
value is perceived as not measured.

Automatic conversion script
Id: cif_fix_values 4973 2017-02-22 13:04:09Z antanas 
;
_cod_original_cell_volume 9089(9)
_cod_database_code 7123890
_shelx_space_group_comment
;
The symmetry employed for this shelxl refinement is uniquely defined
by the following loop, which should always be used as a source of
symmetry information in preference to the above space-group names.
They are only intended as comments.
;
_shelx_estimated_absorpt_t_max 0.984
_shelx_estimated_absorpt_t_min 0.980
_platon_squeeze_void_probe_radius 1.20
_olex2_refinement_description
;
1. Fixed Uiso
 At 1.2 times of:
  All C(H) groups, All C(H,H) groups
 At 1.5 times of:
  All C(H,H,H) groups
2. Uiso/Uaniso restraints and constraints
Uanis(C69) \\sim Ueq, Uanis(C70) \\sim Ueq, Uanis(C71) \\sim Ueq, Uanis(C72)
\\sim Ueq: with sigma of 0.001 and sigma for terminal atoms of 0.002
Uanis(C71) = Uanis(C71A)
Uanis(C72) = Uanis(C72A)
Uanis(C69) = Uanis(C69A)
Uanis(C70) = Uanis(C70A)
3. Others
 Fixed Sof: C69(0.5) C70(0.5) C71(0.5) C72(0.5) C69A(0.5) C71A(0.5) C72A(0.5)
 C70A(0.5)
4.a Ternary CH refined with riding coordinates:
 C11(H11), C14(H14), C23(H23), C26(H26), C39(H39), C42(H42), C51(H51), C54(H54)
4.b Secondary CH2 refined with riding coordinates:
 C73(H73A,H73B), C74(H74A,H74B), C75(H75A,H75B), C76(H76A,H76B)
4.c Aromatic/amide H refined with riding coordinates:
 C7(H7), C19(H19), C20(H20), C21(H21), C35(H35), C36(H36), C37(H37), C47(H47),
 C48(H48), C49(H49)
4.d Idealised Me refined as rotating group:
 C3(H3A,H3B,H3C), C4(H4A,H4B,H4C), C12(H12A,H12B,H12C), C13(H13A,H13B,H13C),
 C15(H15A,H15B,H15C), C16(H16A,H16B,H16C), C24(H24A,H24B,H24C), C25(H25A,H25B,
 H25C), C27(H27A,H27B,H27C), C28(H28A,H28B,H28C), C31(H31A,H31B,H31C), C32(H32A,
 H32B,H32C), C40(H40A,H40B,H40C), C41(H41A,H41B,H41C), C43(H43A,H43B,H43C),
 C44(H44A,H44B,H44C), C52(H52A,H52B,H52C), C53(H53A,H53B,H53C), C55(H55A,H55B,
 H55C), C56(H56A,H56B,H56C), C61(H61A,H61B,H61C), C62(H62A,H62B,H62C), C63(H63A,
 H63B,H63C), C65(H65A,H65B,H65C), C66(H66A,H66B,H66C), C67(H67A,H67B,H67C),
 C77(H77A,H77B,H77C), C78(H78A,H78B,H78C), C79(H79A,H79B,H79C)
;
_shelx_shelxl_version_number 2016/6
_olex2_submission_special_instructions 'No special instructions were received'

loop_
_space_group_symop_operation_xyz
'x, y, z'
'-x+1/2, y+1/2, -z+1/2'
'-x, -y, -z'
'x-1/2, -y-1/2, z-1/2'

loop_
_atom_site_label
_atom_site_type_symbol
_atom_site_fract_x
_atom_site_fract_y
_atom_site_fract_z
_atom_site_U_iso_or_equiv
_atom_site_adp_type
_atom_site_occupancy
_atom_site_site_symmetry_order
_atom_site_calc_flag
_atom_site_refinement_flags_posn
_atom_site_refinement_flags_adp
_atom_site_refinement_flags_occupancy
Al1 Al 0.76670(5) 0.69000(3) 0.50459(4) 0.0530(2) Uani 1 1 d . . .
Al2 Al 0.54759(5) 0.84120(3) 0.57697(4) 0.0487(2) Uani 1 1 d . . .
C1 C 0.7896(2) 0.59773(12) 0.46880(15) 0.0649(8) Uani 1 1 d . . .
C2 C 0.8567(2) 0.62321(13) 0.47297(15) 0.0668(9) Uani 1 1 d . . .
C3 C 0.7595(2) 0.55154(13) 0.42376(18) 0.0905(11) Uani 1 1 d . . .
H3A H 0.725359 0.562633 0.378363 0.136 Uiso 1 1 calc GR . .
H3B H 0.729342 0.529709 0.445136 0.136 Uiso 1 1 calc GR . .
H3C H 0.804468 0.532359 0.418638 0.136 Uiso 1 1 calc GR . .
C4 C 0.9114(2) 0.60976(15) 0.43212(18) 0.0952(12) Uani 1 1 d . . .
H4A H 0.916006 0.572608 0.430049 0.143 Uiso 1 1 calc GR . .
H4B H 0.963710 0.624564 0.454572 0.143 Uiso 1 1 calc GR . .
H4C H 0.889756 0.623418 0.385336 0.143 Uiso 1 1 calc GR . .
C5 C 0.68282(19) 0.59254(11) 0.52071(14) 0.0596(8) Uani 1 1 d . . .
C6 C 0.7104(2) 0.55981(11) 0.57800(16) 0.0676(9) Uani 1 1 d . . .
C7 C 0.6548(3) 0.53170(12) 0.59874(18) 0.0826(10) Uani 1 1 d . . .
H7 H 0.672994 0.509486 0.637188 0.099 Uiso 1 1 calc R . .
C8 C 0.5754(3) 0.53542(15) 0.5651(2) 0.0881(12) Uani 1 1 d . . .
C9 C 0.5489(3) 0.56675(14) 0.5097(2) 0.0790(10) Uani 1 1 d . . .
C10 C 0.6009(2) 0.59539(11) 0.48592(16) 0.0652(8) Uani 1 1 d . . .
C11 C 0.7970(2) 0.55474(12) 0.61935(16) 0.0747(9) Uani 1 1 d . . .
H11 H 0.825345 0.584838 0.608433 0.090 Uiso 1 1 calc R . .
C12 C 0.8115(2) 0.55474(14) 0.69758(17) 0.0976(12) Uani 1 1 d . . .
H12A H 0.781979 0.582840 0.709434 0.146 Uiso 1 1 calc GR . .
H12B H 0.868052 0.559097 0.721953 0.146 Uiso 1 1 calc GR . .
H12C H 0.793529 0.522290 0.711114 0.146 Uiso 1 1 calc GR . .
C13 C 0.8339(2) 0.50664(14) 0.6002(2) 0.1046(13) Uani 1 1 d . . .
H13A H 0.805851 0.476512 0.608629 0.157 Uiso 1 1 calc GR . .
H13B H 0.889729 0.504613 0.628233 0.157 Uiso 1 1 calc GR . .
H13C H 0.829736 0.507993 0.551335 0.157 Uiso 1 1 calc GR . .
C14 C 0.56687(19) 0.62677(13) 0.42128(16) 0.0738(9) Uani 1 1 d . . .
H14 H 0.611630 0.645200 0.412261 0.089 Uiso 1 1 calc R . .
C15 C 0.5277(2) 0.59252(16) 0.35856(18) 0.1083(13) Uani 1 1 d . . .
H15A H 0.566003 0.567185 0.353797 0.162 Uiso 1 1 calc GR . .
H15B H 0.510171 0.613522 0.316876 0.162 Uiso 1 1 calc GR . .
H15C H 0.482071 0.575080 0.365110 0.162 Uiso 1 1 calc GR . .
C16 C 0.5080(2) 0.66688(15) 0.4294(2) 0.0997(12) Uani 1 1 d . . .
H16A H 0.466041 0.650093 0.442831 0.150 Uiso 1 1 calc GR . .
H16B H 0.484653 0.684718 0.385560 0.150 Uiso 1 1 calc GR . .
H16C H 0.535517 0.691462 0.464969 0.150 Uiso 1 1 calc GR . .
C17 C 0.9451(2) 0.69003(14) 0.54071(17) 0.0727(9) Uani 1 1 d . . .
C18 C 0.9639(2) 0.74071(16) 0.52840(19) 0.0840(10) Uani 1 1 d . . .
C19 C 1.0381(3) 0.7609(2) 0.5660(3) 0.1177(15) Uani 1 1 d . . .
H19 H 1.050163 0.795228 0.558732 0.141 Uiso 1 1 calc R . .
C20 C 1.0930(3) 0.7318(3) 0.6130(3) 0.1306(19) Uani 1 1 d . . .
H20 H 1.142520 0.746253 0.638554 0.157 Uiso 1 1 calc R . .
C21 C 1.0769(3) 0.6815(2) 0.6234(2) 0.1179(16) Uani 1 1 d . . .
H21 H 1.116697 0.661376 0.654569 0.141 Uiso 1 1 calc R . .
C22 C 1.0039(2) 0.65974(17) 0.58945(18) 0.0855(11) Uani 1 1 d . . .
C23 C 0.9087(2) 0.77338(15) 0.4736(2) 0.0924(11) Uani 1 1 d . . .
H23 H 0.860356 0.752639 0.451023 0.111 Uiso 1 1 calc R . .
C24 C 0.9459(3) 0.7871(2) 0.4181(3) 0.156(2) Uani 1 1 d . . .
H24A H 0.994694 0.806473 0.438921 0.234 Uiso 1 1 calc GR . .
H24B H 0.908718 0.807903 0.382473 0.234 Uiso 1 1 calc GR . .
H24C H 0.958068 0.755847 0.397335 0.234 Uiso 1 1 calc GR . .
C25 C 0.8822(3) 0.82131(19) 0.5031(3) 0.1505(19) Uani 1 1 d . . .
H25A H 0.854347 0.811329 0.535324 0.226 Uiso 1 1 calc GR . .
H25B H 0.846658 0.841351 0.465499 0.226 Uiso 1 1 calc GR . .
H25C H 0.928583 0.841859 0.527328 0.226 Uiso 1 1 calc GR . .
C26 C 0.9913(2) 0.60537(16) 0.6098(2) 0.0961(12) Uani 1 1 d . . .
H26 H 0.935441 0.595512 0.584589 0.115 Uiso 1 1 calc R . .
C27 C 1.0036(2) 0.60250(18) 0.6877(2) 0.1193(15) Uani 1 1 d . . .
H27A H 1.058746 0.610551 0.713434 0.179 Uiso 1 1 calc GR . .
H27B H 0.991132 0.568032 0.699546 0.179 Uiso 1 1 calc GR . .
H27C H 0.968671 0.627106 0.699554 0.179 Uiso 1 1 calc GR . .
C28 C 1.0464(3) 0.5671(2) 0.5904(3) 0.150(2) Uani 1 1 d . . .
H28A H 1.036883 0.568417 0.540572 0.225 Uiso 1 1 calc GR . .
H28B H 1.035708 0.532635 0.603494 0.225 Uiso 1 1 calc GR . .
H28C H 1.101620 0.576061 0.614661 0.225 Uiso 1 1 calc GR . .
C29 C 0.44984(17) 0.90595(10) 0.60473(14) 0.0530(7) Uani 1 1 d . . .
C30 C 0.52147(17) 0.91779(11) 0.64928(14) 0.0560(7) Uani 1 1 d . . .
C31 C 0.37843(18) 0.94065(12) 0.58529(16) 0.0732(9) Uani 1 1 d . . .
H31A H 0.387279 0.968712 0.618465 0.110 Uiso 1 1 calc GR . .
H31B H 0.331658 0.921234 0.585712 0.110 Uiso 1 1 calc GR . .
H31C H 0.370060 0.954490 0.539083 0.110 Uiso 1 1 calc GR . .
C32 C 0.53772(19) 0.96619(11) 0.69164(17) 0.0773(10) Uani 1 1 d . . .
H32A H 0.557047 0.992588 0.667159 0.116 Uiso 1 1 calc GR . .
H32B H 0.577789 0.959460 0.736226 0.116 Uiso 1 1 calc GR . .
H32C H 0.488859 0.977868 0.698986 0.116 Uiso 1 1 calc GR . .
C33 C 0.37126(17) 0.83298(11) 0.54603(15) 0.0567(7) Uani 1 1 d . . .
C34 C 0.33377(18) 0.81943(11) 0.47650(16) 0.0659(8) Uani 1 1 d . . .
C35 C 0.2589(2) 0.79727(14) 0.4577(2) 0.0910(11) Uani 1 1 d . . .
H35 H 0.234066 0.788377 0.410838 0.109 Uiso 1 1 calc R . .
C36 C 0.2200(2) 0.78784(17) 0.5038(3) 0.1060(14) Uani 1 1 d . . .
H36 H 0.168117 0.774010 0.489272 0.127 Uiso 1 1 calc R . .
C37 C 0.2578(2) 0.79882(15) 0.5713(2) 0.0989(12) Uani 1 1 d . . .
H37 H 0.231474 0.791669 0.603910 0.119 Uiso 1 1 calc R . .
C38 C 0.3334(2) 0.82013(13) 0.59461(17) 0.0736(9) Uani 1 1 d . . .
C39 C 0.3716(2) 0.82888(12) 0.42193(15) 0.0731(9) Uani 1 1 d . . .
H39 H 0.426889 0.840822 0.445418 0.088 Uiso 1 1 calc R . .
C40 C 0.3287(3) 0.87088(16) 0.3724(2) 0.1176(15) Uani 1 1 d . . .
H40A H 0.274508 0.859933 0.347868 0.176 Uiso 1 1 calc GR . .
H40B H 0.356648 0.877643 0.339218 0.176 Uiso 1 1 calc GR . .
H40C H 0.327402 0.902023 0.398493 0.176 Uiso 1 1 calc GR . .
C41 C 0.3765(3) 0.78019(16) 0.3829(2) 0.1178(15) Uani 1 1 d . . .
H41A H 0.403836 0.753730 0.415581 0.177 Uiso 1 1 calc GR . .
H41B H 0.405793 0.786987 0.350670 0.177 Uiso 1 1 calc GR . .
H41C H 0.323002 0.768550 0.357234 0.177 Uiso 1 1 calc GR . .
C42 C 0.3728(2) 0.82555(16) 0.67168(18) 0.0912(12) Uani 1 1 d . . .
H42 H 0.425883 0.841488 0.679367 0.109 Uiso 1 1 calc R . .
C43 C 0.3861(3) 0.77245(18) 0.7050(2) 0.1277(16) Uani 1 1 d . . .
H43A H 0.334979 0.755726 0.697679 0.192 Uiso 1 1 calc GR . .
H43B H 0.413563 0.775859 0.754557 0.192 Uiso 1 1 calc GR . .
H43C H 0.418325 0.751892 0.684171 0.192 Uiso 1 1 calc GR . .
C44 C 0.3270(3) 0.85933(19) 0.7063(2) 0.1417(19) Uani 1 1 d . . .
H44A H 0.323063 0.893887 0.687334 0.213 Uiso 1 1 calc GR . .
H44B H 0.354728 0.860463 0.756008 0.213 Uiso 1 1 calc GR . .
H44C H 0.273844 0.845342 0.697929 0.213 Uiso 1 1 calc GR . .
C45 C 0.65507(17) 0.88658(10) 0.71038(14) 0.0552(7) Uani 1 1 d . . .
C46 C 0.65388(19) 0.86541(12) 0.77293(15) 0.0652(8) Uani 1 1 d . . .
C47 C 0.7219(2) 0.86926(15) 0.83072(17) 0.0875(11) Uani 1 1 d . . .
H47 H 0.721334 0.855073 0.873210 0.105 Uiso 1 1 calc R . .
C48 C 0.7890(2) 0.89285(16) 0.8276(2) 0.0966(13) Uani 1 1 d . . .
H48 H 0.833839 0.895900 0.867739 0.116 Uiso 1 1 calc R . .
C49 C 0.7909(2) 0.91187(14) 0.7666(2) 0.0842(11) Uani 1 1 d . . .
H49 H 0.838197 0.927366 0.764382 0.101 Uiso 1 1 calc R . .
C50 C 0.72565(18) 0.90936(11) 0.70692(16) 0.0641(8) Uani 1 1 d . . .
C51 C 0.5830(2) 0.83735(14) 0.78010(17) 0.0778(10) Uani 1 1 d . . .
H51 H 0.541762 0.836877 0.733704 0.093 Uiso 1 1 calc R . .
C52 C 0.6031(3) 0.78204(15) 0.8019(2) 0.1115(14) Uani 1 1 d . . .
H52A H 0.623323 0.764987 0.768333 0.167 Uiso 1 1 calc GR . .
H52B H 0.555432 0.764464 0.803875 0.167 Uiso 1 1 calc GR . .
H52C H 0.643477 0.781154 0.847371 0.167 Uiso 1 1 calc GR . .
C53 C 0.5478(3) 0.86452(19) 0.8291(2) 0.1337(17) Uani 1 1 d . . .
H53A H 0.587537 0.866776 0.874830 0.200 Uiso 1 1 calc GR . .
H53B H 0.501897 0.845361 0.832274 0.200 Uiso 1 1 calc GR . .
H53C H 0.531164 0.898921 0.811828 0.200 Uiso 1 1 calc GR . .
C54 C 0.7325(2) 0.93089(13) 0.64075(18) 0.0782(10) Uani 1 1 d . . .
H54 H 0.692297 0.913084 0.601983 0.094 Uiso 1 1 calc R . .
C55 C 0.7137(3) 0.98769(15) 0.6331(2) 0.1208(15) Uani 1 1 d . . .
H55A H 0.658695 0.993210 0.631195 0.181 Uiso 1 1 calc GR . .
H55B H 0.721176 1.000300 0.590604 0.181 Uiso 1 1 calc GR . .
H55C H 0.749059 1.006074 0.672606 0.181 Uiso 1 1 calc GR . .
C56 C 0.8136(2) 0.92188(17) 0.6316(2) 0.1225(15) Uani 1 1 d . . .
H56A H 0.853774 0.941931 0.665821 0.184 Uiso 1 1 calc GR . .
H56B H 0.811767 0.932376 0.585256 0.184 Uiso 1 1 calc GR . .
H56C H 0.827069 0.885598 0.638034 0.184 Uiso 1 1 calc GR . .
C57 C 0.69580(17) 0.76508(11) 0.53781(13) 0.0524(7) Uani 1 1 d . . .
C58 C 0.67258(17) 0.76689(11) 0.46678(13) 0.0548(7) Uani 1 1 d . . .
C59 C 0.64215(17) 0.80218(11) 0.50314(13) 0.0533(7) Uani 1 1 d . . .
N8 N 0.53699(17) 0.72413(11) 0.60312(15) 0.0837(8) Uani 1 1 d . . .
C61 C 0.7373(3) 0.68860(15) 0.67746(18) 0.1194(16) Uani 1 1 d . . .
H61A H 0.740155 0.656727 0.653401 0.179 Uiso 1 1 calc GR . .
H61B H 0.681801 0.697917 0.668824 0.179 Uiso 1 1 calc GR . .
H61C H 0.763217 0.683994 0.727024 0.179 Uiso 1 1 calc GR . .
C62 C 0.7617(3) 0.78035(14) 0.67976(16) 0.1008(13) Uani 1 1 d . . .
H62A H 0.782182 0.779165 0.730159 0.151 Uiso 1 1 calc GR . .
H62B H 0.704373 0.785805 0.664927 0.151 Uiso 1 1 calc GR . .
H62C H 0.786981 0.808384 0.663050 0.151 Uiso 1 1 calc GR . .
C63 C 0.8651(2) 0.7194(2) 0.67132(19) 0.162(2) Uani 1 1 d . . .
H63A H 0.872985 0.688189 0.647963 0.244 Uiso 1 1 calc GR . .
H63B H 0.885883 0.714380 0.721270 0.244 Uiso 1 1 calc GR . .
H63C H 0.892904 0.747733 0.658083 0.244 Uiso 1 1 calc GR . .
C64 C 0.6832(2) 0.73749(13) 0.35468(15) 0.0737(9) Uani 1 1 d . . .
C65 C 0.5938(2) 0.73386(14) 0.31817(16) 0.0893(11) Uani 1 1 d . . .
H65A H 0.575573 0.699377 0.323714 0.134 Uiso 1 1 calc GR . .
H65B H 0.582339 0.741257 0.269074 0.134 Uiso 1 1 calc GR . .
H65C H 0.566465 0.758608 0.338379 0.134 Uiso 1 1 calc GR . .
C66 C 0.7141(2) 0.78805(15) 0.33485(17) 0.0944(12) Uani 1 1 d . . .
H66A H 0.690330 0.816685 0.351889 0.142 Uiso 1 1 calc GR . .
H66B H 0.699943 0.790239 0.284631 0.142 Uiso 1 1 calc GR . .
H66C H 0.771759 0.789411 0.355416 0.142 Uiso 1 1 calc GR . .
C67 C 0.7253(3) 0.69253(15) 0.33387(17) 0.1064(14) Uani 1 1 d . . .
H67A H 0.782618 0.696443 0.354880 0.160 Uiso 1 1 calc GR . .
H67B H 0.712001 0.691711 0.283640 0.160 Uiso 1 1 calc GR . .
H67C H 0.708333 0.660640 0.349762 0.160 Uiso 1 1 calc GR . .
C68 C 0.77923(18) 0.73113(12) 0.65105(13) 0.0624(8) Uani 1 1 d . . .
C69 C 0.6065(7) 0.5734(5) 0.7570(6) 0.142(3) Uani 0.5 1 d . U P
C70 C 0.6089(8) 0.5827(6) 0.8323(7) 0.158(3) Uani 0.5 1 d . U P
C71 C 0.5770(8) 0.6290(6) 0.8320(7) 0.164(3) Uani 0.5 1 d . U P
C72 C 0.5690(9) 0.6496(5) 0.7686(8) 0.174(3) Uani 0.5 1 d . U P
C73 C 0.3462(4) 0.58102(19) 0.5525(4) 0.166(2) Uani 1 1 d . . .
H73A H 0.370133 0.558599 0.592647 0.199 Uiso 1 1 calc R . .
H73B H 0.343318 0.561958 0.510095 0.199 Uiso 1 1 calc R . .
C74 C 0.2674(4) 0.5969(2) 0.5510(4) 0.189(3) Uani 1 1 d . . .
H74A H 0.227315 0.584558 0.508381 0.226 Uiso 1 1 calc R . .
H74B H 0.254861 0.582765 0.591060 0.226 Uiso 1 1 calc R . .
C75 C 0.2673(4) 0.6519(2) 0.5531(4) 0.172(2) Uani 1 1 d . . .
H75A H 0.267387 0.664071 0.598861 0.206 Uiso 1 1 calc R . .
H75B H 0.220030 0.665681 0.517622 0.206 Uiso 1 1 calc R . .
C76 C 0.3396(3) 0.66782(19) 0.5396(3) 0.1398(18) Uani 1 1 d . . .
H76A H 0.328003 0.676668 0.490374 0.168 Uiso 1 1 calc R . .
H76B H 0.362963 0.697965 0.567802 0.168 Uiso 1 1 calc R . .
C77 C 0.6707(2) 0.90365(13) 0.45804(18) 0.0872(11) Uani 1 1 d . . .
H77A H 0.698328 0.917717 0.503707 0.131 Uiso 1 1 calc GR . .
H77B H 0.664977 0.930197 0.423130 0.131 Uiso 1 1 calc GR . .
H77C H 0.701256 0.875144 0.448628 0.131 Uiso 1 1 calc GR . .
C78 C 0.5447(2) 0.86616(14) 0.38282(15) 0.0882(11) Uani 1 1 d . . .
H78A H 0.576428 0.840124 0.369491 0.132 Uiso 1 1 calc GR . .
H78B H 0.535941 0.894967 0.350793 0.132 Uiso 1 1 calc GR . .
H78C H 0.493639 0.851551 0.381382 0.132 Uiso 1 1 calc GR . .
C79 C 0.5424(2) 0.92792(12) 0.47558(17) 0.0792(10) Uani 1 1 d . . .
H79A H 0.489514 0.915750 0.472873 0.119 Uiso 1 1 calc GR . .
H79B H 0.537547 0.956545 0.443771 0.119 Uiso 1 1 calc GR . .
H79C H 0.570382 0.939157 0.522667 0.119 Uiso 1 1 calc GR . .
C80 C 0.5886(2) 0.88469(12) 0.45596(15) 0.0664(9) Uani 1 1 d . . .
N1 N 0.73607(14) 0.62282(8) 0.49770(11) 0.0558(6) Uani 1 1 d . . .
N2 N 0.86712(14) 0.67161(9) 0.50699(12) 0.0621(6) Uani 1 1 d . . .
N3 N 0.44508(13) 0.85990(8) 0.56569(10) 0.0504(6) Uani 1 1 d . . .
N4 N 0.58565(13) 0.88471(8) 0.65056(10) 0.0515(6) Uani 1 1 d . . .
N5 N 0.74770(13) 0.73059(8) 0.57456(10) 0.0530(6) Uani 1 1 d . . .
N6 N 0.70367(14) 0.73459(9) 0.43128(11) 0.0586(6) Uani 1 1 d . . .
N7 N 0.59566(14) 0.84245(8) 0.50791(11) 0.0532(6) Uani 1 1 d . . .
C60 C 0.54653(17) 0.76679(12) 0.59541(14) 0.0562(7) Uani 1 1 d . . .
Na1 Na 0.52664(10) 0.63554(5) 0.60367(8) 0.1020(5) Uani 1 1 d . . .
O1 O 0.5495(2) 0.60927(13) 0.71367(18) 0.1516(13) Uani 1 1 d . . .
O2 O 0.39230(18) 0.62566(12) 0.55739(17) 0.1258(10) Uani 1 1 d . . .
C69A C 0.5518(7) 0.5573(5) 0.7413(6) 0.142(3) Uani 0.5 1 d . . P
C71A C 0.5300(8) 0.6156(6) 0.8210(7) 0.164(3) Uani 0.5 1 d . . P
C72A C 0.5003(8) 0.6359(5) 0.7519(8) 0.174(3) Uani 0.5 1 d . . P
C70A C 0.5615(8) 0.5637(5) 0.8166(7) 0.158(3) Uani 0.5 1 d . . P
H8 H 0.538(2) 0.5142(13) 0.5774(17) 0.099(12) Uiso 1 1 d . . .
H9 H 0.490(2) 0.5690(12) 0.4842(16) 0.089(11) Uiso 1 1 d . . .

loop_
_atom_site_aniso_label
_atom_site_aniso_U_11
_atom_site_aniso_U_22
_atom_site_aniso_U_33
_atom_site_aniso_U_23
_atom_site_aniso_U_13
_atom_site_aniso_U_12
Al1 0.0601(6) 0.0556(5) 0.0461(5) -0.0019(4) 0.0211(4) -0.0022(4)
Al2 0.0563(5) 0.0470(5) 0.0427(4) 0.0002(4) 0.0156(4) -0.0036(4)
C1 0.078(2) 0.062(2) 0.0561(18) -0.0064(15) 0.0229(17) 0.0093(18)
C2 0.072(2) 0.078(2) 0.0580(18) -0.0038(17) 0.0307(17) 0.0101(19)
C3 0.111(3) 0.075(2) 0.086(2) -0.028(2) 0.033(2) 0.002(2)
C4 0.098(3) 0.116(3) 0.089(3) -0.014(2) 0.053(2) 0.015(2)
C5 0.074(2) 0.0500(17) 0.0552(17) -0.0084(14) 0.0216(16) -0.0049(16)
C6 0.084(2) 0.0525(19) 0.066(2) 0.0008(16) 0.0222(18) -0.0037(17)
C7 0.112(3) 0.058(2) 0.081(2) 0.0068(18) 0.034(2) -0.014(2)
C8 0.094(3) 0.067(2) 0.108(3) -0.004(2) 0.038(3) -0.025(2)
C9 0.074(3) 0.069(2) 0.092(3) -0.006(2) 0.025(2) -0.018(2)
C10 0.071(2) 0.0564(19) 0.0652(19) -0.0084(16) 0.0166(17) -0.0112(17)
C11 0.087(3) 0.060(2) 0.071(2) 0.0116(17) 0.0179(19) 0.0040(18)
C12 0.118(3) 0.092(3) 0.073(2) 0.019(2) 0.017(2) 0.016(2)
C13 0.118(3) 0.078(3) 0.115(3) 0.003(2) 0.034(3) 0.020(2)
C14 0.065(2) 0.078(2) 0.072(2) -0.0052(18) 0.0124(17) -0.0079(19)
C15 0.112(3) 0.112(3) 0.082(3) -0.015(2) 0.004(2) -0.012(3)
C16 0.091(3) 0.097(3) 0.110(3) 0.011(2) 0.030(2) 0.013(2)
C17 0.064(2) 0.094(3) 0.070(2) -0.0045(19) 0.0353(18) -0.007(2)
C18 0.075(3) 0.103(3) 0.084(2) -0.001(2) 0.039(2) -0.019(2)
C19 0.097(4) 0.144(4) 0.117(4) 0.009(3) 0.041(3) -0.042(3)
C20 0.082(3) 0.192(6) 0.118(4) 0.007(4) 0.031(3) -0.054(4)
C21 0.070(3) 0.177(5) 0.108(3) 0.020(3) 0.030(3) -0.013(3)
C22 0.054(2) 0.127(3) 0.077(2) -0.003(2) 0.0234(19) -0.004(2)
C23 0.089(3) 0.091(3) 0.109(3) 0.013(2) 0.049(2) -0.018(2)
C24 0.133(4) 0.211(6) 0.148(4) 0.077(4) 0.079(4) 0.008(4)
C25 0.148(5) 0.116(4) 0.189(5) -0.015(4) 0.056(4) 0.000(3)
C26 0.078(3) 0.106(3) 0.097(3) 0.015(2) 0.018(2) 0.007(2)
C27 0.104(3) 0.147(4) 0.097(3) 0.033(3) 0.018(2) 0.008(3)
C28 0.146(4) 0.159(5) 0.139(4) 0.003(4) 0.037(4) 0.062(4)
C29 0.0577(19) 0.0497(17) 0.0521(16) 0.0009(13) 0.0182(15) 0.0048(15)
C30 0.058(2) 0.0535(18) 0.0526(16) -0.0069(14) 0.0124(15) -0.0006(15)
C31 0.066(2) 0.068(2) 0.080(2) -0.0032(17) 0.0148(17) 0.0049(17)
C32 0.075(2) 0.062(2) 0.084(2) -0.0188(17) 0.0112(18) 0.0059(17)
C33 0.0506(19) 0.0555(18) 0.0601(18) -0.0015(14) 0.0120(15) -0.0033(15)
C34 0.059(2) 0.0604(19) 0.066(2) -0.0036(16) 0.0027(16) -0.0062(16)
C35 0.075(3) 0.094(3) 0.085(3) -0.015(2) -0.002(2) -0.016(2)
C36 0.067(3) 0.119(4) 0.121(4) -0.016(3) 0.015(3) -0.031(2)
C37 0.077(3) 0.114(3) 0.111(3) -0.006(3) 0.038(2) -0.031(2)
C38 0.063(2) 0.082(2) 0.077(2) -0.0030(18) 0.0247(18) -0.0161(18)
C39 0.084(2) 0.077(2) 0.0469(17) -0.0025(16) 0.0048(16) 0.0004(19)
C40 0.133(4) 0.121(3) 0.088(3) 0.034(3) 0.020(3) 0.027(3)
C41 0.154(4) 0.110(3) 0.093(3) -0.024(3) 0.045(3) 0.002(3)
C42 0.091(3) 0.121(3) 0.070(2) 0.003(2) 0.038(2) -0.029(2)
C43 0.133(4) 0.148(4) 0.098(3) 0.031(3) 0.032(3) -0.022(3)
C44 0.189(5) 0.160(5) 0.103(3) -0.009(3) 0.086(4) -0.009(4)
C45 0.0533(19) 0.0534(17) 0.0549(17) -0.0108(14) 0.0115(14) 0.0042(15)
C46 0.065(2) 0.070(2) 0.0533(18) -0.0027(15) 0.0087(16) 0.0100(17)
C47 0.089(3) 0.103(3) 0.057(2) -0.0004(19) 0.005(2) 0.015(2)
C48 0.071(3) 0.114(3) 0.081(3) -0.016(2) -0.010(2) 0.008(2)
C49 0.058(2) 0.088(3) 0.094(3) -0.020(2) 0.006(2) -0.0046(19)
C50 0.056(2) 0.0573(19) 0.075(2) -0.0125(16) 0.0158(17) -0.0016(16)
C51 0.080(2) 0.092(3) 0.061(2) 0.0137(18) 0.0208(18) 0.007(2)
C52 0.128(4) 0.099(3) 0.107(3) 0.021(2) 0.037(3) 0.006(3)
C53 0.145(4) 0.149(4) 0.139(4) -0.013(3) 0.089(4) 0.008(3)
C54 0.072(2) 0.072(2) 0.090(2) -0.0078(19) 0.0264(19) -0.0156(19)
C55 0.155(4) 0.083(3) 0.132(4) 0.011(3) 0.055(3) 0.005(3)
C56 0.097(3) 0.130(4) 0.161(4) 0.004(3) 0.069(3) -0.008(3)
C57 0.0618(19) 0.0556(18) 0.0439(16) -0.0024(14) 0.0225(14) -0.0044(16)
C58 0.068(2) 0.0557(18) 0.0445(16) 0.0033(14) 0.0231(14) -0.0003(15)
C59 0.065(2) 0.0538(18) 0.0428(15) 0.0048(14) 0.0203(14) -0.0027(16)
N8 0.091(2) 0.0636(19) 0.093(2) 0.0053(16) 0.0245(17) -0.0090(17)
C61 0.190(5) 0.105(3) 0.055(2) 0.022(2) 0.029(3) -0.012(3)
C62 0.151(4) 0.085(3) 0.053(2) -0.0151(18) 0.015(2) 0.015(3)
C63 0.088(3) 0.327(8) 0.058(2) -0.019(3) 0.003(2) 0.071(4)
C64 0.104(3) 0.079(2) 0.0442(17) 0.0032(16) 0.0321(18) 0.010(2)
C65 0.110(3) 0.098(3) 0.0497(19) 0.0038(18) 0.0118(19) 0.001(2)
C66 0.115(3) 0.114(3) 0.064(2) 0.025(2) 0.043(2) 0.004(2)
C67 0.151(4) 0.121(3) 0.057(2) -0.002(2) 0.046(2) 0.042(3)
C68 0.072(2) 0.072(2) 0.0410(15) -0.0020(15) 0.0153(15) 0.0092(17)
C69 0.143(3) 0.142(3) 0.142(3) 0.0011(10) 0.0452(13) 0.0010(10)
C70 0.158(3) 0.158(3) 0.157(3) 0.0001(10) 0.0510(14) 0.0002(10)
C71 0.164(3) 0.164(3) 0.163(3) -0.0011(10) 0.0531(14) 0.0006(10)
C72 0.175(4) 0.174(4) 0.174(4) -0.0006(10) 0.0558(15) 0.0013(10)
C73 0.148(5) 0.095(4) 0.274(8) -0.020(4) 0.094(5) -0.029(4)
C74 0.151(6) 0.126(5) 0.320(9) -0.024(5) 0.119(6) -0.032(4)
C75 0.138(5) 0.122(5) 0.274(8) -0.021(5) 0.091(5) -0.010(4)
C76 0.114(4) 0.106(4) 0.195(5) -0.001(4) 0.043(4) -0.005(3)
C77 0.112(3) 0.077(2) 0.094(3) 0.0140(19) 0.062(2) -0.008(2)
C78 0.113(3) 0.100(3) 0.0536(19) 0.0202(18) 0.0289(19) 0.014(2)
C79 0.105(3) 0.060(2) 0.080(2) 0.0209(17) 0.040(2) 0.0115(19)
C80 0.088(2) 0.061(2) 0.0582(19) 0.0172(15) 0.0339(17) 0.0056(18)
N1 0.0640(16) 0.0523(14) 0.0536(14) -0.0039(11) 0.0224(12) -0.0010(12)
N2 0.0577(17) 0.0706(17) 0.0634(15) -0.0048(13) 0.0268(13) -0.0028(13)
N3 0.0507(15) 0.0531(14) 0.0460(12) -0.0019(11) 0.0133(11) -0.0038(11)
N4 0.0502(14) 0.0522(14) 0.0482(13) -0.0053(11) 0.0103(11) 0.0002(12)
N5 0.0633(16) 0.0540(14) 0.0410(12) 0.0027(11) 0.0159(11) 0.0050(12)
N6 0.0751(17) 0.0631(15) 0.0418(12) 0.0012(11) 0.0246(12) 0.0043(13)
N7 0.0674(16) 0.0475(13) 0.0488(13) 0.0071(11) 0.0244(12) 0.0043(12)
C60 0.062(2) 0.0529(18) 0.0541(17) -0.0001(15) 0.0197(14) -0.0026(16)
Na1 0.1259(13) 0.0579(8) 0.1179(12) 0.0023(8) 0.0327(10) -0.0126(8)
O1 0.229(4) 0.103(2) 0.135(3) 0.024(2) 0.075(3) 0.032(3)
O2 0.111(2) 0.083(2) 0.184(3) -0.004(2) 0.048(2) -0.0190(19)
C69A 0.143(3) 0.142(3) 0.142(3) 0.0011(10) 0.0452(13) 0.0010(10)
C71A 0.164(3) 0.164(3) 0.163(3) -0.0011(10) 0.0531(14) 0.0006(10)
C72A 0.175(4) 0.174(4) 0.174(4) -0.0006(10) 0.0558(15) 0.0013(10)
C70A 0.158(3) 0.158(3) 0.157(3) 0.0001(10) 0.0510(14) 0.0002(10)

loop_
_atom_type_symbol
_atom_type_description
_atom_type_scat_dispersion_real
_atom_type_scat_dispersion_imag
_atom_type_scat_source
C C 0.0033 0.0016 'International Tables Vol C Tables 4.2.6.8 and 6.1.1.4'
H H 0.0000 0.0000 'International Tables Vol C Tables 4.2.6.8 and 6.1.1.4'
Al Al 0.0645 0.0514 'International Tables Vol C Tables 4.2.6.8 and 6.1.1.4'
N N 0.0061 0.0033 'International Tables Vol C Tables 4.2.6.8 and 6.1.1.4'
O O 0.0106 0.0060 'International Tables Vol C Tables 4.2.6.8 and 6.1.1.4'
Na Na 0.0362 0.0249 'International Tables Vol C Tables 4.2.6.8 and 6.1.1.4'

loop_
_geom_angle_atom_site_label_1
_geom_angle_atom_site_label_2
_geom_angle_atom_site_label_3
_geom_angle
N1 Al1 N2 90.80(12)
N1 Al1 N5 118.35(11)
N1 Al1 N6 115.54(11)
N2 Al1 N5 122.19(11)
N2 Al1 N6 119.63(11)
N5 Al1 N6 92.72(11)
N3 Al2 N4 91.72(10)
N3 Al2 N7 125.29(11)
N3 Al2 C60 102.50(12)
N4 Al2 N7 118.03(11)
N4 Al2 C60 118.44(11)
N7 Al2 C60 101.24(11)
C2 C1 C3 124.7(3)
C2 C1 N1 116.2(3)
N1 C1 C3 117.8(3)
C1 C2 C4 124.3(3)
C1 C2 N2 116.4(3)
N2 C2 C4 118.0(3)
C1 C3 H3A 109.5
C1 C3 H3B 109.5
C1 C3 H3C 109.5
H3A C3 H3B 109.5
H3A C3 H3C 109.5
H3B C3 H3C 109.5
C2 C4 H4A 109.5
C2 C4 H4B 109.5
C2 C4 H4C 109.5
H4A C4 H4B 109.5
H4A C4 H4C 109.5
H4B C4 H4C 109.5
C6 C5 N1 121.4(3)
C10 C5 C6 118.9(3)
C10 C5 N1 119.7(3)
C5 C6 C11 122.8(3)
C7 C6 C5 118.6(3)
C7 C6 C11 118.5(3)
C6 C7 H7 119.1
C8 C7 C6 121.9(4)
C8 C7 H7 119.1
C7 C8 Na1 106.0(2)
C7 C8 H8 121(2)
C9 C8 C7 119.5(4)
C9 C8 Na1 68.4(2)
C9 C8 H8 119(2)
Na1 C8 H8 99(2)
C8 C9 C10 121.6(4)
C8 C9 Na1 84.3(2)
C8 C9 H9 119.5(19)
C10 C9 Na1 98.7(2)
C10 C9 H9 118.8(18)
Na1 C9 H9 88.1(18)
C5 C10 C14 122.2(3)
C9 C10 C5 119.5(3)
C9 C10 C14 118.2(3)
C6 C11 H11 107.7
C6 C11 C12 112.6(3)
C6 C11 C13 112.0(3)
C12 C11 H11 107.7
C13 C11 H11 107.7
C13 C11 C12 108.9(3)
C11 C12 H12A 109.5
C11 C12 H12B 109.5
C11 C12 H12C 109.5
H12A C12 H12B 109.5
H12A C12 H12C 109.5
H12B C12 H12C 109.5
C11 C13 H13A 109.5
C11 C13 H13B 109.5
C11 C13 H13C 109.5
H13A C13 H13B 109.5
H13A C13 H13C 109.5
H13B C13 H13C 109.5
C10 C14 H14 107.7
C10 C14 C15 111.2(3)
C10 C14 C16 112.1(3)
C15 C14 H14 107.7
C16 C14 H14 107.7
C16 C14 C15 110.3(3)
C14 C15 H15A 109.5
C14 C15 H15B 109.5
C14 C15 H15C 109.5
H15A C15 H15B 109.5
H15A C15 H15C 109.5
H15B C15 H15C 109.5
C14 C16 H16A 109.5
C14 C16 H16B 109.5
C14 C16 H16C 109.5
H16A C16 H16B 109.5
H16A C16 H16C 109.5
H16B C16 H16C 109.5
C18 C17 C22 118.8(3)
C18 C17 N2 118.9(3)
N2 C17 C22 122.3(3)
C17 C18 C23 122.2(3)
C19 C18 C17 119.4(4)
C19 C18 C23 118.3(4)
C18 C19 H19 119.5
C20 C19 C18 121.1(5)
C20 C19 H19 119.5
C19 C20 H20 119.9
C19 C20 C21 120.2(5)
C21 C20 H20 119.9
C20 C21 H21 119.2
C20 C21 C22 121.6(5)
C22 C21 H21 119.2
C17 C22 C26 124.7(3)
C21 C22 C17 118.8(4)
C21 C22 C26 116.4(4)
C18 C23 H23 107.4
C18 C23 C24 110.7(3)
C18 C23 C25 112.6(4)
C24 C23 H23 107.4
C24 C23 C25 111.2(4)
C25 C23 H23 107.4
C23 C24 H24A 109.5
C23 C24 H24B 109.5
C23 C24 H24C 109.5
H24A C24 H24B 109.5
H24A C24 H24C 109.5
H24B C24 H24C 109.5
C23 C25 H25A 109.5
C23 C25 H25B 109.5
C23 C25 H25C 109.5
H25A C25 H25B 109.5
H25A C25 H25C 109.5
H25B C25 H25C 109.5
C22 C26 H26 108.1
C22 C26 C27 110.2(3)
C22 C26 C28 112.1(4)
C27 C26 H26 108.1
C27 C26 C28 110.1(3)
C28 C26 H26 108.1
C26 C27 H27A 109.5
C26 C27 H27B 109.5
C26 C27 H27C 109.5
H27A C27 H27B 109.5
H27A C27 H27C 109.5
H27B C27 H27C 109.5
C26 C28 H28A 109.5
C26 C28 H28B 109.5
C26 C28 H28C 109.5
H28A C28 H28B 109.5
H28A C28 H28C 109.5
H28B C28 H28C 109.5
C30 C29 C31 125.2(3)
C30 C29 N3 116.5(2)
N3 C29 C31 117.7(2)
C29 C30 C32 123.3(3)
C29 C30 N4 116.9(2)
N4 C30 C32 119.5(2)
C29 C31 H31A 109.5
C29 C31 H31B 109.5
C29 C31 H31C 109.5
H31A C31 H31B 109.5
H31A C31 H31C 109.5
H31B C31 H31C 109.5
C30 C32 H32A 109.5
C30 C32 H32B 109.5
C30 C32 H32C 109.5
H32A C32 H32B 109.5
H32A C32 H32C 109.5
H32B C32 H32C 109.5
C34 C33 N3 120.3(3)
C38 C33 C34 118.2(3)
C38 C33 N3 121.5(3)
C33 C34 C39 122.0(3)
C35 C34 C33 119.2(3)
C35 C34 C39 118.8(3)
C34 C35 H35 118.6
C36 C35 C34 122.7(4)
C36 C35 H35 118.6
C35 C36 H36 121.0
C35 C36 C37 118.0(4)
C37 C36 H36 121.0
C36 C37 H37 118.6
C36 C37 C38 122.9(4)
C38 C37 H37 118.6
C33 C38 C42 123.0(3)
C37 C38 C33 118.8(3)
C37 C38 C42 118.1(3)
C34 C39 H39 107.6
C34 C39 C40 111.4(3)
C34 C39 C41 111.6(3)
C40 C39 H39 107.6
C41 C39 H39 107.6
C41 C39 C40 110.9(3)
C39 C40 H40A 109.5
C39 C40 H40B 109.5
C39 C40 H40C 109.5
H40A C40 H40B 109.5
H40A C40 H40C 109.5
H40B C40 H40C 109.5
C39 C41 H41A 109.5
C39 C41 H41B 109.5
C39 C41 H41C 109.5
H41A C41 H41B 109.5
H41A C41 H41C 109.5
H41B C41 H41C 109.5
C38 C42 H42 107.7
C38 C42 C43 109.4(3)
C38 C42 C44 113.5(3)
C43 C42 H42 107.7
C44 C42 H42 107.7
C44 C42 C43 110.4(3)
C42 C43 H43A 109.5
C42 C43 H43B 109.5
C42 C43 H43C 109.5
H43A C43 H43B 109.5
H43A C43 H43C 109.5
H43B C43 H43C 109.5
C42 C44 H44A 109.5
C42 C44 H44B 109.5
C42 C44 H44C 109.5
H44A C44 H44B 109.5
H44A C44 H44C 109.5
H44B C44 H44C 109.5
C46 C45 C50 119.0(3)
C46 C45 N4 120.3(3)
C50 C45 N4 120.6(3)
C45 C46 C51 122.6(3)
C47 C46 C45 118.8(3)
C47 C46 C51 118.6(3)
C46 C47 H47 119.1
C48 C47 C46 121.9(4)
C48 C47 H47 119.1
C47 C48 H48 120.4
C49 C48 C47 119.3(3)
C49 C48 H48 120.4
C48 C49 H49 119.0
C48 C49 C50 122.1(4)
C50 C49 H49 119.0
C45 C50 C54 122.1(3)
C49 C50 C45 118.9(3)
C49 C50 C54 119.0(3)
C46 C51 H51 107.4
C46 C51 C52 111.5(3)
C46 C51 C53 111.8(3)
C52 C51 H51 107.4
C53 C51 H51 107.4
C53 C51 C52 111.1(3)
C51 C52 H52A 109.5
C51 C52 H52B 109.5
C51 C52 H52C 109.5
H52A C52 H52B 109.5
H52A C52 H52C 109.5
H52B C52 H52C 109.5
C51 C53 H53A 109.5
C51 C53 H53B 109.5
C51 C53 H53C 109.5
H53A C53 H53B 109.5
H53A C53 H53C 109.5
H53B C53 H53C 109.5
C50 C54 H54 107.2
C50 C54 C55 112.3(3)
C50 C54 C56 113.6(3)
C55 C54 H54 107.2
C55 C54 C56 108.8(3)
C56 C54 H54 107.2
C54 C55 H55A 109.5
C54 C55 H55B 109.5
C54 C55 H55C 109.5
H55A C55 H55B 109.5
H55A C55 H55C 109.5
H55B C55 H55C 109.5
C54 C56 H56A 109.5
C54 C56 H56B 109.5
C54 C56 H56C 109.5
H56A C56 H56B 109.5
H56A C56 H56C 109.5
H56B C56 H56C 109.5
C58 C57 C59 60.8(2)
N5 C57 C58 122.4(3)
N5 C57 C59 176.8(3)
C57 C58 C59 59.96(19)
N6 C58 C57 120.7(3)
N6 C58 C59 177.6(3)
C57 C59 C58 59.29(19)
N7 C59 C57 147.1(2)
N7 C59 C58 153.6(3)
C60 N8 Na1 170.3(3)
H61A C61 H61B 109.5
H61A C61 H61C 109.5
H61B C61 H61C 109.5
C68 C61 H61A 109.5
C68 C61 H61B 109.5
C68 C61 H61C 109.5
H62A C62 H62B 109.5
H62A C62 H62C 109.5
H62B C62 H62C 109.5
C68 C62 H62A 109.5
C68 C62 H62B 109.5
C68 C62 H62C 109.5
H63A C63 H63B 109.5
H63A C63 H63C 109.5
H63B C63 H63C 109.5
C68 C63 H63A 109.5
C68 C63 H63B 109.5
C68 C63 H63C 109.5
C65 C64 C66 109.2(3)
C67 C64 C65 110.1(3)
C67 C64 C66 109.9(3)
N6 C64 C65 112.2(3)
N6 C64 C66 109.4(3)
N6 C64 C67 106.0(3)
C64 C65 H65A 109.5
C64 C65 H65B 109.5
C64 C65 H65C 109.5
H65A C65 H65B 109.5
H65A C65 H65C 109.5
H65B C65 H65C 109.5
C64 C66 H66A 109.5
C64 C66 H66B 109.5
C64 C66 H66C 109.5
H66A C66 H66B 109.5
H66A C66 H66C 109.5
H66B C66 H66C 109.5
C64 C67 H67A 109.5
C64 C67 H67B 109.5
C64 C67 H67C 109.5
H67A C67 H67B 109.5
H67A C67 H67C 109.5
H67B C67 H67C 109.5
C62 C68 C61 107.6(3)
C63 C68 C61 109.0(4)
C63 C68 C62 113.4(3)
C63 C68 N5 107.6(2)
N5 C68 C61 107.6(3)
N5 C68 C62 111.5(2)
C70 C69 C70A 33.7(6)
O1 C69 C70 107.3(9)
O1 C69 C70A 97.9(8)
C69A C69 C70 95.8(12)
C69A C69 O1 70.3(10)
C69A C69 C70A 62.3(10)
C69 C70 C69A 31.5(6)
C69 C70 C71A 101.4(10)
C71 C70 C69 105.2(12)
C71 C70 C69A 102.5(10)
C71 C70 C71A 32.9(8)
C71A C70 C69A 83.0(8)
C70A C70 C69 80.9(14)
C70A C70 C71 98.3(16)
C70A C70 C69A 49.6(11)
C70A C70 C71A 65.5(12)
C70 C71 C72 106.0(14)
C70 C71 C72A 107.2(11)
C70 C71 C70A 32.4(7)
C72 C71 C72A 43.0(8)
C72 C71 C70A 104.6(11)
C71A C71 C70 90.5(18)
C71A C71 C72 96.4(18)
C71A C71 C72A 53.7(14)
C71A C71 C70A 58.3(14)
C70A C71 C72A 84.4(8)
C71 C72 O1 111.2(12)
C71 C72 C71A 30.5(8)
O1 C72 C71A 93.5(9)
C72A C72 C71 86.7(13)
C72A C72 O1 67.0(10)
C72A C72 C71A 56.4(9)
H73A C73 H73B 108.5
C74 C73 H73A 110.2
C74 C73 H73B 110.2
O2 C73 H73A 110.2
O2 C73 H73B 110.2
O2 C73 C74 107.4(4)
C73 C74 H74A 110.3
C73 C74 H74B 110.3
H74A C74 H74B 108.5
C75 C74 C73 107.2(5)
C75 C74 H74A 110.3
C75 C74 H74B 110.3
C74 C75 H75A 110.6
C74 C75 H75B 110.6
C74 C75 C76 105.7(5)
H75A C75 H75B 108.7
C76 C75 H75A 110.6
C76 C75 H75B 110.6
C75 C76 H76A 110.5
C75 C76 H76B 110.5
H76A C76 H76B 108.7
O2 C76 C75 106.3(4)
O2 C76 H76A 110.5
O2 C76 H76B 110.5
H77A C77 H77B 109.5
H77A C77 H77C 109.5
H77B C77 H77C 109.5
C80 C77 H77A 109.5
C80 C77 H77B 109.5
C80 C77 H77C 109.5
H78A C78 H78B 109.5
H78A C78 H78C 109.5
H78B C78 H78C 109.5
C80 C78 H78A 109.5
C80 C78 H78B 109.5
C80 C78 H78C 109.5
H79A C79 H79B 109.5
H79A C79 H79C 109.5
H79B C79 H79C 109.5
C80 C79 H79A 109.5
C80 C79 H79B 109.5
C80 C79 H79C 109.5
C78 C80 C77 108.4(3)
C79 C80 C77 110.0(3)
C79 C80 C78 110.0(3)
N7 C80 C77 110.6(3)
N7 C80 C78 111.0(3)
N7 C80 C79 106.8(2)
C1 N1 Al1 104.53(19)
C5 N1 Al1 136.11(19)
C5 N1 C1 118.8(2)
C2 N2 Al1 104.2(2)
C17 N2 Al1 135.7(2)
C17 N2 C2 119.4(3)
C29 N3 Al2 105.96(17)
C33 N3 Al2 133.86(19)
C33 N3 C29 117.1(2)
C30 N4 Al2 106.09(17)
C30 N4 C45 117.5(2)
C45 N4 Al2 135.39(18)
C57 N5 Al1 102.21(17)
C57 N5 C68 123.2(2)
C68 N5 Al1 134.58(19)
C58 N6 Al1 101.34(17)
C58 N6 C64 122.0(2)
C64 N6 Al1 136.6(2)
C59 N7 Al2 118.37(17)
C59 N7 C80 115.6(2)
C80 N7 Al2 126.02(19)
N8 C60 Al2 172.4(3)
C9 Na1 C8 27.28(10)
N8 Na1 C8 148.74(13)
N8 Na1 C9 128.25(13)
O1 Na1 C8 91.19(13)
O1 Na1 C9 118.38(14)
O1 Na1 N8 108.57(13)
O1 Na1 O2 102.10(15)
O2 Na1 C8 98.46(13)
O2 Na1 C9 90.10(13)
O2 Na1 N8 100.63(12)
C69 O1 C72 92.7(8)
C69 O1 Na1 132.1(5)
C69 O1 C69A 40.6(5)
C69 O1 C72A 112.8(8)
C72 O1 Na1 117.1(6)
C72 O1 C72A 47.5(6)
C69A O1 C72 113.1(8)
C69A O1 Na1 129.7(5)
C69A O1 C72A 100.2(7)
C72A O1 Na1 115.0(6)
C73 O2 C76 107.6(4)
C73 O2 Na1 129.0(3)
C76 O2 Na1 122.5(3)
C69 C69A C70 52.7(9)
C69 C69A O1 69.1(10)
C69 C69A C70A 81.0(12)
O1 C69A C70 89.6(7)
O1 C69A C70A 105.7(9)
C70A C69A C70 28.6(6)
C70 C71A C72 81.7(9)
C71 C71A C70 56.6(14)
C71 C71A C72 53.1(14)
C71 C71A C72A 97.3(18)
C71 C71A C70A 91.9(18)
C72A C71A C70 111.6(11)
C72A C71A C72 44.5(7)
C72A C71A C70A 107.8(12)
C70A C71A C70 35.4(7)
C70A C71A C72 101.7(10)
C72 C72A C71 50.3(9)
C72 C72A O1 65.5(10)
C72 C72A C71A 79.2(12)
O1 C72A C71 91.6(9)
C71A C72A C71 29.0(7)
C71A C72A O1 104.2(11)
C69 C70A C71 84.1(9)
C70 C70A C69 65.4(12)
C70 C70A C71 49.4(11)
C70 C70A C69A 101.8(15)
C70 C70A C71A 79.1(14)
C69A C70A C69 36.7(6)
C69A C70A C71 104.7(10)
C71A C70A C69 100.5(10)
C71A C70A C71 29.9(7)
C71A C70A C69A 104.0(11)

loop_
_geom_bond_atom_site_label_1
_geom_bond_atom_site_label_2
_geom_bond_distance
Al1 N1 1.837(3)
Al1 N2 1.841(3)
Al1 N5 1.901(2)
Al1 N6 1.952(2)
Al2 N3 1.836(2)
Al2 N4 1.840(2)
Al2 N7 1.875(2)
Al2 C60 1.989(3)
C1 C2 1.350(4)
C1 C3 1.514(4)
C1 N1 1.434(4)
C2 C4 1.516(4)
C2 N2 1.432(4)
C3 H3A 0.9800
C3 H3B 0.9800
C3 H3C 0.9800
C4 H4A 0.9800
C4 H4B 0.9800
C4 H4C 0.9800
C5 C6 1.410(4)
C5 C10 1.410(4)
C5 N1 1.429(4)
C6 C7 1.405(4)
C6 C11 1.514(4)
C7 H7 0.9500
C7 C8 1.368(5)
C8 C9 1.359(5)
C8 Na1 2.952(4)
C8 H8 0.96(3)
C9 C10 1.396(4)
C9 Na1 2.759(4)
C9 H9 1.01(3)
C10 C14 1.512(4)
C11 H11 1.0000
C11 C12 1.541(4)
C11 C13 1.531(4)
C12 H12A 0.9800
C12 H12B 0.9800
C12 H12C 0.9800
C13 H13A 0.9800
C13 H13B 0.9800
C13 H13C 0.9800
C14 H14 1.0000
C14 C15 1.541(4)
C14 C16 1.533(5)
C15 H15A 0.9800
C15 H15B 0.9800
C15 H15C 0.9800
C16 H16A 0.9800
C16 H16B 0.9800
C16 H16C 0.9800
C17 C18 1.413(5)
C17 C22 1.436(5)
C17 N2 1.426(4)
C18 C19 1.405(5)
C18 C23 1.503(5)
C19 H19 0.9500
C19 C20 1.366(6)
C20 H20 0.9500
C20 C21 1.380(6)
C21 H21 0.9500
C21 C22 1.389(5)
C22 C26 1.522(5)
C23 H23 1.0000
C23 C24 1.532(5)
C23 C25 1.534(5)
C24 H24A 0.9800
C24 H24B 0.9800
C24 H24C 0.9800
C25 H25A 0.9800
C25 H25B 0.9800
C25 H25C 0.9800
C26 H26 1.0000
C26 C27 1.542(5)
C26 C28 1.543(5)
C27 H27A 0.9800
C27 H27B 0.9800
C27 H27C 0.9800
C28 H28A 0.9800
C28 H28B 0.9800
C28 H28C 0.9800
C29 C30 1.349(4)
C29 C31 1.512(4)
C29 N3 1.436(3)
C30 C32 1.513(4)
C30 N4 1.430(3)
C31 H31A 0.9800
C31 H31B 0.9800
C31 H31C 0.9800
C32 H32A 0.9800
C32 H32B 0.9800
C32 H32C 0.9800
C33 C34 1.413(4)
C33 C38 1.411(4)
C33 N3 1.434(3)
C34 C35 1.393(5)
C34 C39 1.500(4)
C35 H35 0.9500
C35 C36 1.361(5)
C36 H36 0.9500
C36 C37 1.362(5)
C37 H37 0.9500
C37 C38 1.397(5)
C38 C42 1.517(5)
C39 H39 1.0000
C39 C40 1.527(4)
C39 C41 1.524(5)
C40 H40A 0.9800
C40 H40B 0.9800
C40 H40C 0.9800
C41 H41A 0.9800
C41 H41B 0.9800
C41 H41C 0.9800
C42 H42 1.0000
C42 C43 1.536(5)
C42 C44 1.526(5)
C43 H43A 0.9800
C43 H43B 0.9800
C43 H43C 0.9800
C44 H44A 0.9800
C44 H44B 0.9800
C44 H44C 0.9800
C45 C46 1.403(4)
C45 C50 1.416(4)
C45 N4 1.439(3)
C46 C47 1.403(4)
C46 C51 1.510(4)
C47 H47 0.9500
C47 C48 1.367(5)
C48 H48 0.9500
C48 C49 1.357(5)
C49 H49 0.9500
C49 C50 1.395(4)
C50 C54 1.509(4)
C51 H51 1.0000
C51 C52 1.526(5)
C51 C53 1.522(5)
C52 H52A 0.9800
C52 H52B 0.9800
C52 H52C 0.9800
C53 H53A 0.9800
C53 H53B 0.9800
C53 H53C 0.9800
C54 H54 1.0000
C54 C55 1.524(5)
C54 C56 1.536(5)
C55 H55A 0.9800
C55 H55B 0.9800
C55 H55C 0.9800
C56 H56A 0.9800
C56 H56B 0.9800
C56 H56C 0.9800
C57 C58 1.381(4)
C57 C59 1.391(4)
C57 N5 1.341(3)
C58 C59 1.402(4)
C58 N6 1.346(3)
C59 N7 1.366(3)
N8 C60 1.150(3)
N8 Na1 2.331(3)
C61 H61A 0.9800
C61 H61B 0.9800
C61 H61C 0.9800
C61 C68 1.534(5)
C62 H62A 0.9800
C62 H62B 0.9800
C62 H62C 0.9800
C62 C68 1.493(4)
C63 H63A 0.9800
C63 H63B 0.9800
C63 H63C 0.9800
C63 C68 1.486(5)
C64 C65 1.533(5)
C64 C66 1.540(5)
C64 C67 1.531(4)
C64 N6 1.496(3)
C65 H65A 0.9800
C65 H65B 0.9800
C65 H65C 0.9800
C66 H66A 0.9800
C66 H66B 0.9800
C66 H66C 0.9800
C67 H67A 0.9800
C67 H67B 0.9800
C67 H67C 0.9800
C68 N5 1.487(3)
C69 C70 1.548(15)
C69 O1 1.461(12)
C69 C69A 1.017(13)
C69 C70A 1.681(17)
C70 C71 1.340(16)
C70 C69A 1.936(18)
C70 C71A 1.604(19)
C70 C70A 0.946(15)
C71 C72 1.372(16)
C71 C71A 0.871(17)
C71 C72A 1.78(2)
C71 C70A 1.75(2)
C72 O1 1.501(14)
C72 C71A 1.705(19)
C72 C72A 1.216(16)
C73 H73A 0.9900
C73 H73B 0.9900
C73 C74 1.457(6)
C73 O2 1.416(5)
C74 H74A 0.9900
C74 H74B 0.9900
C74 C75 1.442(7)
C75 H75A 0.9900
C75 H75B 0.9900
C75 C76 1.464(6)
C76 H76A 0.9900
C76 H76B 0.9900
C76 O2 1.422(5)
C77 H77A 0.9800
C77 H77B 0.9800
C77 H77C 0.9800
C77 C80 1.536(4)
C78 H78A 0.9800
C78 H78B 0.9800
C78 H78C 0.9800
C78 C80 1.532(4)
C79 H79A 0.9800
C79 H79B 0.9800
C79 H79C 0.9800
C79 C80 1.529(4)
C80 N7 1.513(3)
Na1 O1 2.266(4)
Na1 O2 2.294(4)
O1 C69A 1.472(12)
O1 C72A 1.519(14)
C69A C70A 1.507(15)
C71A C72A 1.446(16)
C71A C70A 1.487(16)

loop_
_geom_torsion_atom_site_label_1
_geom_torsion_atom_site_label_2
_geom_torsion_atom_site_label_3
_geom_torsion_atom_site_label_4
_geom_torsion
C1 C2 N2 Al1 -19.8(3)
C1 C2 N2 C17 152.0(3)
C2 C1 N1 Al1 18.0(3)
C2 C1 N1 C5 -154.8(3)
C3 C1 C2 C4 1.0(5)
C3 C1 C2 N2 167.6(3)
C3 C1 N1 Al1 -149.3(2)
C3 C1 N1 C5 37.9(4)
C4 C2 N2 Al1 147.7(2)
C4 C2 N2 C17 -40.6(4)
C5 C6 C7 C8 -0.2(5)
C5 C6 C11 C12 135.8(3)
C5 C6 C11 C13 -101.0(4)
C5 C10 C14 C15 113.9(3)
C5 C10 C14 C16 -122.2(3)
C6 C5 C10 C9 1.4(4)
C6 C5 C10 C14 -175.8(3)
C6 C5 N1 Al1 -102.5(3)
C6 C5 N1 C1 67.4(3)
C6 C7 C8 C9 0.6(6)
C6 C7 C8 Na1 -73.3(4)
C7 C6 C11 C12 -42.4(4)
C7 C6 C11 C13 80.7(4)
C7 C8 C9 C10 0.0(6)
C7 C8 C9 Na1 -96.7(4)
C8 C9 C10 C5 -1.0(5)
C8 C9 C10 C14 176.3(3)
C9 C10 C14 C15 -63.3(4)
C9 C10 C14 C16 60.6(4)
C10 C5 C6 C7 -0.8(4)
C10 C5 C6 C11 -179.0(3)
C10 C5 N1 Al1 77.2(4)
C10 C5 N1 C1 -112.9(3)
C11 C6 C7 C8 178.1(3)
C17 C18 C19 C20 1.8(6)
C17 C18 C23 C24 -116.2(4)
C17 C18 C23 C25 118.7(4)
C17 C22 C26 C27 -119.6(4)
C17 C22 C26 C28 117.4(4)
C18 C17 C22 C21 0.8(5)
C18 C17 C22 C26 177.8(3)
C18 C17 N2 Al1 -59.4(4)
C18 C17 N2 C2 132.1(3)
C18 C19 C20 C21 1.1(8)
C19 C18 C23 C24 60.7(5)
C19 C18 C23 C25 -64.4(5)
C19 C20 C21 C22 -3.1(8)
C20 C21 C22 C17 2.1(6)
C20 C21 C22 C26 -175.1(4)
C21 C22 C26 C27 57.4(5)
C21 C22 C26 C28 -65.6(5)
C22 C17 C18 C19 -2.7(5)
C22 C17 C18 C23 174.2(3)
C22 C17 N2 Al1 117.3(3)
C22 C17 N2 C2 -51.2(4)
C23 C18 C19 C20 -175.2(4)
C29 C30 N4 Al2 9.2(3)
C29 C30 N4 C45 -161.0(3)
C30 C29 N3 Al2 -13.4(3)
C30 C29 N3 C33 149.6(3)
C31 C29 C30 C32 6.4(5)
C31 C29 C30 N4 -167.5(3)
C31 C29 N3 Al2 157.8(2)
C31 C29 N3 C33 -39.2(3)
C32 C30 N4 Al2 -165.0(2)
C32 C30 N4 C45 24.9(4)
C33 C34 C35 C36 -0.2(6)
C33 C34 C39 C40 -110.1(4)
C33 C34 C39 C41 125.4(3)
C33 C38 C42 C43 -113.0(4)
C33 C38 C42 C44 123.2(4)
C34 C33 C38 C37 -5.6(5)
C34 C33 C38 C42 170.8(3)
C34 C33 N3 Al2 -75.4(3)
C34 C33 N3 C29 127.5(3)
C34 C35 C36 C37 -2.7(7)
C35 C34 C39 C40 69.0(4)
C35 C34 C39 C41 -55.4(4)
C35 C36 C37 C38 1.3(7)
C36 C37 C38 C33 2.9(6)
C36 C37 C38 C42 -173.7(4)
C37 C38 C42 C43 63.4(5)
C37 C38 C42 C44 -60.4(5)
C38 C33 C34 C35 4.4(5)
C38 C33 C34 C39 -176.5(3)
C38 C33 N3 Al2 105.8(3)
C38 C33 N3 C29 -51.3(4)
C39 C34 C35 C36 -179.3(4)
C45 C46 C47 C48 -0.2(5)
C45 C46 C51 C52 118.6(3)
C45 C46 C51 C53 -116.4(4)
C45 C50 C54 C55 93.3(4)
C45 C50 C54 C56 -142.5(3)
C46 C45 C50 C49 -2.5(4)
C46 C45 C50 C54 177.3(3)
C46 C45 N4 Al2 -93.3(3)
C46 C45 N4 C30 73.2(3)
C46 C47 C48 C49 -1.9(6)
C47 C46 C51 C52 -59.7(4)
C47 C46 C51 C53 65.4(4)
C47 C48 C49 C50 1.8(6)
C48 C49 C50 C45 0.5(5)
C48 C49 C50 C54 -179.4(3)
C49 C50 C54 C55 -86.8(4)
C49 C50 C54 C56 37.3(4)
C50 C45 C46 C47 2.4(4)
C50 C45 C46 C51 -175.9(3)
C50 C45 N4 Al2 86.2(3)
C50 C45 N4 C30 -107.3(3)
C51 C46 C47 C48 178.2(3)
C57 C58 C59 N7 -178.9(6)
C57 C58 N6 Al1 6.4(3)
C57 C58 N6 C64 -176.5(3)
C57 C59 N7 Al2 -35.3(6)
C57 C59 N7 C80 144.3(4)
C58 C57 C59 N7 179.1(5)
C58 C57 N5 Al1 -3.6(3)
C58 C57 N5 C68 174.0(3)
C58 C59 N7 Al2 143.0(5)
C58 C59 N7 C80 -37.4(7)
C59 C57 C58 N6 177.3(3)
C61 C68 N5 Al1 -79.1(4)
C61 C68 N5 C57 104.2(3)
C62 C68 N5 Al1 163.1(2)
C62 C68 N5 C57 -13.6(4)
C63 C68 N5 Al1 38.2(4)
C63 C68 N5 C57 -138.5(4)
C65 C64 N6 Al1 120.0(3)
C65 C64 N6 C58 -55.9(4)
C66 C64 N6 Al1 -118.6(3)
C66 C64 N6 C58 65.5(4)
C67 C64 N6 Al1 -0.1(4)
C67 C64 N6 C58 -176.0(3)
C69 C70 C71 C72 -9.4(16)
C69 C70 C71 C71A 87.5(19)
C69 C70 C71 C72A 35.6(15)
C69 C70 C71 C70A 82.7(15)
C69 C70 C71A C71 -100(2)
C69 C70 C71A C72 -49.6(11)
C69 C70 C71A C72A -16.1(16)
C69 C70 C71A C70A 74.4(14)
C69 C70 C70A C71 -104.2(12)
C69 C70 C70A C69A -4.8(12)
C69 C70 C70A C71A -107.0(9)
C69 O1 C69A C70 49.8(9)
C69 O1 C69A C70A 73.7(11)
C69 O1 C72A C71 27.3(11)
C69 O1 C72A C72 71.6(12)
C69 O1 C72A C71A 0.8(13)
C69 C69A C70A C70 7.4(19)
C69 C69A C70A C71 58.1(14)
C69 C69A C70A C71A 88.9(14)
C70 C69 O1 C72 33.2(11)
C70 C69 O1 Na1 164.4(6)
C70 C69 O1 C69A -90.0(12)
C70 C69 O1 C72A -11.2(12)
C70 C69 C69A O1 106.3(9)
C70 C69 C69A C70A -4.4(11)
C70 C69 C70A C71 47.7(12)
C70 C69 C70A C69A 172(2)
C70 C69 C70A C71A 72.8(14)
C70 C71 C72 O1 34.5(16)
C70 C71 C72 C71A 92.4(19)
C70 C71 C72 C72A 98.3(15)
C70 C71 C71A C72 -106.2(15)
C70 C71 C71A C72A -111.2(13)
C70 C71 C71A C70A -3.0(15)
C70 C71 C72A C72 -95.2(17)
C70 C71 C72A O1 -39.5(14)
C70 C71 C72A C71A 77.5(19)
C70 C71 C70A C69 -62.4(14)
C70 C71 C70A C69A -93.0(17)
C70 C71 C70A C71A 174(3)
C70 C69A C70A C69 -7.4(19)
C70 C69A C70A C71 50.7(12)
C70 C69A C70A C71A 81.6(16)
C70 C71A C72A C71 -56.9(14)
C70 C71A C72A C72 -51.2(16)
C70 C71A C72A O1 9.8(16)
C70 C71A C70A C69 -62.1(12)
C70 C71A C70A C71 -4(2)
C70 C71A C70A C69A -99.6(15)
C71 C70 C71A C72 50.9(15)
C71 C70 C71A C72A 84.4(19)
C71 C70 C71A C70A 175(3)
C71 C70 C70A C69 104.2(12)
C71 C70 C70A C69A 99.4(13)
C71 C70 C70A C71A -2.8(14)
C71 C72 O1 C69 -42.2(13)
C71 C72 O1 Na1 176.6(9)
C71 C72 O1 C69A -5.9(15)
C71 C72 O1 C72A 76.6(13)
C71 C72 C71A C70 -54.1(16)
C71 C72 C71A C72A 173(3)
C71 C72 C71A C70A -83.5(19)
C71 C72 C72A O1 -114.8(10)
C71 C72 C72A C71A -3.6(13)
C71 C71A C72A C72 6(2)
C71 C71A C72A O1 67(2)
C71 C71A C70A C69 -57.8(19)
C71 C71A C70A C70 4(2)
C71 C71A C70A C69A -95.3(19)
C72 C71 C71A C70 106.2(15)
C72 C71 C71A C72A -5.0(18)
C72 C71 C71A C70A 103.2(13)
C72 C71 C72A O1 55.8(12)
C72 C71 C72A C71A 173(3)
C72 C71 C70A C69 34.7(13)
C72 C71 C70A C70 97.0(19)
C72 C71 C70A C69A 4.0(16)
C72 C71 C70A C71A -88.6(19)
C72 O1 C69A C69 -65.3(13)
C72 O1 C69A C70 -15.5(10)
C72 O1 C69A C70A 8.4(12)
C72 O1 C72A C71 -44.4(9)
C72 O1 C72A C71A -70.8(12)
C72 C71A C72A C71 -6(2)
C72 C71A C72A O1 61.1(10)
C72 C71A C70A C69 -5.2(13)
C72 C71A C70A C70 57.0(16)
C72 C71A C70A C71 52.6(14)
C72 C71A C70A C69A -42.6(13)
C73 C74 C75 C76 13.0(8)
C74 C73 O2 C76 -16.0(7)
C74 C73 O2 Na1 153.2(4)
C74 C75 C76 O2 -22.8(7)
C75 C76 O2 C73 24.2(6)
C75 C76 O2 Na1 -145.9(4)
C77 C80 N7 Al2 125.5(2)
C77 C80 N7 C59 -54.0(3)
C78 C80 N7 Al2 -114.1(3)
C78 C80 N7 C59 66.3(3)
C79 C80 N7 Al2 5.8(3)
C79 C80 N7 C59 -173.7(3)
N1 Al1 N2 C2 24.70(19)
N1 Al1 N2 C17 -145.0(3)
N1 C1 C2 C4 -165.3(3)
N1 C1 C2 N2 1.3(4)
N1 C5 C6 C7 178.9(3)
N1 C5 C6 C11 0.7(4)
N1 C5 C10 C9 -178.3(3)
N1 C5 C10 C14 4.5(4)
N2 Al1 N1 C1 -24.13(18)
N2 Al1 N1 C5 146.7(3)
N2 C17 C18 C19 174.1(3)
N2 C17 C18 C23 -9.0(5)
N2 C17 C22 C21 -175.9(3)
N2 C17 C22 C26 1.1(5)
N3 Al2 N4 C30 -13.86(18)
N3 Al2 N4 C45 153.7(3)
N3 Al2 N7 C59 -137.2(2)
N3 Al2 N7 C80 43.3(3)
N3 C29 C30 C32 176.8(3)
N3 C29 C30 N4 2.9(4)
N3 C33 C34 C35 -174.5(3)
N3 C33 C34 C39 4.6(4)
N3 C33 C38 C37 173.2(3)
N3 C33 C38 C42 -10.4(5)
N4 Al2 N3 C29 15.22(17)
N4 Al2 N3 C33 -143.6(2)
N4 Al2 N7 C59 108.1(2)
N4 Al2 N7 C80 -71.4(3)
N4 C45 C46 C47 -178.1(3)
N4 C45 C46 C51 3.6(4)
N4 C45 C50 C49 178.0(3)
N4 C45 C50 C54 -2.1(4)
N5 Al1 N1 C1 -151.92(17)
N5 Al1 N1 C5 18.9(3)
N5 Al1 N2 C2 149.44(17)
N5 Al1 N2 C17 -20.3(3)
N5 C57 C58 C59 -179.5(3)
N5 C57 C58 N6 -2.2(4)
N6 Al1 N1 C1 99.55(19)
N6 Al1 N1 C5 -89.6(3)
N6 Al1 N2 C2 -95.6(2)
N6 Al1 N2 C17 94.7(3)
N7 Al2 N3 C29 -111.45(18)
N7 Al2 N3 C33 89.7(3)
N7 Al2 N4 C30 118.27(18)
N7 Al2 N4 C45 -74.2(3)
C60 Al2 N3 C29 134.87(17)
C60 Al2 N3 C33 -24.0(3)
C60 Al2 N4 C30 -119.09(19)
C60 Al2 N4 C45 48.5(3)
C60 Al2 N7 C59 -22.9(2)
C60 Al2 N7 C80 157.6(2)
Na1 C8 C9 C10 96.7(3)
Na1 C9 C10 C5 87.6(3)
Na1 C9 C10 C14 -95.1(3)
Na1 O1 C69A C69 111.7(10)
Na1 O1 C69A C70 161.5(5)
Na1 O1 C69A C70A -174.6(6)
Na1 O1 C72A C71 -149.1(6)
Na1 O1 C72A C72 -104.8(10)
Na1 O1 C72A C71A -175.6(8)
O1 C69 C70 C71 -18.0(14)
O1 C69 C70 C69A 71.1(11)
O1 C69 C70 C71A 15.6(13)
O1 C69 C70 C70A 78.2(16)
O1 C69 C69A C70 -106.3(9)
O1 C69 C69A C70A -110.7(8)
O1 C69 C70A C70 -109.3(15)
O1 C69 C70A C71 -61.6(9)
O1 C69 C70A C69A 62.7(11)
O1 C69 C70A C71A -36.6(12)
O1 C72 C71A C70 73.6(10)
O1 C72 C71A C71 128(2)
O1 C72 C71A C72A -59.3(11)
O1 C72 C71A C70A 44.2(12)
O1 C72 C72A C71 114.8(10)
O1 C72 C72A C71A 111.2(9)
O1 C69A C70A C69 -65.2(10)
O1 C69A C70A C70 -57.8(18)
O1 C69A C70A C71 -7.1(13)
O1 C69A C70A C71A 23.7(13)
O2 C73 C74 C75 1.5(8)
C69A C69 C70 C71 -89.1(15)
C69A C69 C70 C71A -55.5(15)
C69A C69 C70 C70A 7.1(18)
C69A C69 O1 C72 123.2(12)
C69A C69 O1 Na1 -105.6(10)
C69A C69 O1 C72A 78.8(12)
C69A C69 C70A C70 -172(2)
C69A C69 C70A C71 -124.4(14)
C69A C69 C70A C71A -99.3(14)
C69A C70 C71 C72 -41.7(14)
C69A C70 C71 C71A 55.1(19)
C69A C70 C71 C72A 3.2(14)
C69A C70 C71 C70A 50.3(12)
C69A C70 C71A C71 -126.2(19)
C69A C70 C71A C72 -75.3(9)
C69A C70 C71A C72A -41.8(13)
C69A C70 C71A C70A 48.6(12)
C69A C70 C70A C69 4.8(12)
C69A C70 C70A C71 -99.4(13)
C69A C70 C70A C71A -102.2(12)
C69A O1 C72A C71 67.7(9)
C69A O1 C72A C72 112.1(11)
C69A O1 C72A C71A 41.2(12)
C71A C70 C71 C72 -96.8(19)
C71A C70 C71 C72A -51.9(13)
C71A C70 C71 C70A -5(2)
C71A C70 C70A C69 107.0(9)
C71A C70 C70A C71 2.8(14)
C71A C70 C70A C69A 102.2(12)
C71A C71 C72 O1 -58(2)
C71A C71 C72 C72A 6(2)
C71A C71 C72A C72 -173(3)
C71A C71 C72A O1 -117(2)
C71A C71 C70A C69 123.2(19)
C71A C71 C70A C70 -174(3)
C71A C71 C70A C69A 92.5(19)
C71A C72 O1 C69 -67.7(9)
C71A C72 O1 Na1 151.1(6)
C71A C72 O1 C69A -31.4(11)
C71A C72 O1 C72A 51.1(9)
C71A C72 C72A C71 3.6(13)
C71A C72 C72A O1 -111.2(9)
C72A C71 C72 O1 -63.8(11)
C72A C71 C72 C71A -6(2)
C72A C71 C71A C70 111.2(13)
C72A C71 C71A C72 5.0(18)
C72A C71 C71A C70A 108.2(14)
C72A C71 C70A C69 72.9(9)
C72A C71 C70A C70 135.3(18)
C72A C71 C70A C69A 42.3(12)
C72A C71 C70A C71A -50.3(15)
C72A C72 O1 C69 -118.8(11)
C72A C72 O1 Na1 100.0(10)
C72A C72 O1 C69A -82.5(12)
C72A C72 C71A C70 132.9(15)
C72A C72 C71A C71 -173(3)
C72A C72 C71A C70A 103.6(15)
C72A O1 C69A C69 -113.2(12)
C72A O1 C69A C70 -63.4(8)
C72A O1 C69A C70A -39.6(11)
C72A C71A C70A C69 40.4(14)
C72A C71A C70A C70 102.6(16)
C72A C71A C70A C71 98.3(19)
C72A C71A C70A C69A 3.0(15)
C70A C69 C70 C71 -96.1(16)
C70A C69 C70 C69A -7.1(18)
C70A C69 C70 C71A -62.6(12)
C70A C69 O1 C72 66.5(9)
C70A C69 O1 Na1 -162.3(6)
C70A C69 O1 C69A -56.7(9)
C70A C69 O1 C72A 22.1(11)
C70A C69 C69A C70 4.4(11)
C70A C69 C69A O1 110.7(8)
C70A C70 C71 C72 -92.1(18)
C70A C70 C71 C71A 5(2)
C70A C70 C71 C72A -47.1(19)
C70A C70 C71A C71 -175(3)
C70A C70 C71A C72 -123.9(16)
C70A C70 C71A C72A -90.4(17)
C70A C71 C72 O1 0.9(16)
C70A C71 C72 C71A 58.8(15)
C70A C71 C72 C72A 64.7(14)
C70A C71 C71A C70 3.0(15)
C70A C71 C71A C72 -103.2(13)
C70A C71 C71A C72A -108.2(14)
C70A C71 C72A C72 -118.5(15)
C70A C71 C72A O1 -62.7(9)
C70A C71 C72A C71A 54.3(16)
C70A C71A C72A C71 -94.3(19)
C70A C71A C72A C72 -88.7(14)
C70A C71A C72A O1 -27.6(14)

loop_
_platon_squeeze_void_nr
_platon_squeeze_void_average_x
_platon_squeeze_void_average_y
_platon_squeeze_void_average_z
_platon_squeeze_void_volume
_platon_squeeze_void_count_electrons
_platon_squeeze_void_content
1 0.000 0.000 0.500 822 90 ' '
2 0.500 0.500 1.000 822 90 ' '
3 0.076 0.690 0.467 10 0 ' '
4 0.424 0.190 0.033 10 0 ' '
5 0.575 0.810 0.967 10 0 ' '
6 0.924 0.310 0.533 10 0 ' '
